data_4511803
loop_
_publ_author_name
'Abeysinghe, Dileka'
'Smith, Mark D.'
'Yeon, Jeongho'
'Morrison, Gregory'
'zur Loye, Hans-Conrad'

_publ_section_title
;
 Observation of Multiple Crystal-to-Crystal Transitions in a New Reduced
 Vanadium Oxalate Hybrid Material, Ba3[(VO)2(C2O4)5(H2O)6]&#x00B7;(H2O)3,
 Prepared via a Mild, Two-Step Hydrothermal Method
;
_journal_issue 9
_journal_name_full 'Crystal Growth &amp; Design'
_journal_page_first 4749
_journal_paper_doi 10.1021/cg500888u
_journal_volume 14
_journal_year 2014
_chemical_formula_moiety 'C10 H12 Ba3 O28 V2, 3(H2 O)'
_chemical_formula_sum 'C10 H18 Ba3 O31 V2'
_chemical_formula_weight 1148.14
_chemical_name_systematic
; 
 ? 
;
_space_group_crystal_system monoclinic
_space_group_IT_number 15
_space_group_name_Hall '-C 2yc'
_space_group_name_H-M_alt 'C 1 2/c 1'
_symmetry_space_group_name_Hall '-C 2yc'
_symmetry_space_group_name_H-M 'C 1 2/c 1'
_atom_sites_solution_hydrogens difmap
_audit_creation_method SHELXL-2013
_cell_angle_alpha 90
_cell_angle_beta 99.413(2)
_cell_angle_gamma 90
_cell_formula_units_Z 4
_cell_length_a 10.7250(11)
_cell_length_b 15.2040(16)
_cell_length_c 17.3541(18)
_cell_measurement_reflns_used 4370
_cell_measurement_temperature 100(2)
_cell_measurement_theta_max 23.320
_cell_measurement_theta_min 2.345
_cell_volume 2791.7(5)
_computing_cell_refinement 'SAINT-Plus Version 6.45 (Bruker, 2001)'
_computing_data_collection 'SMART Version 5.631 (Bruker, 2001)'
_computing_data_reduction 'SAINT-Plus Version 6.45 (Bruker, 2001)'
_computing_molecular_graphics various
_computing_publication_material various
_computing_structure_refinement 'SHELXL-2013 (Sheldrick, 2013)'
_computing_structure_solution 'SHELXS97 (Sheldrick, 1997)'
_diffrn_ambient_temperature 100(2)
_diffrn_measured_fraction_theta_full 1.000
_diffrn_measured_fraction_theta_max 0.998
_diffrn_measurement_device_type 'Bruker SMART APEX CCD diffractometer'
_diffrn_measurement_method 'omega and phi scans'
_diffrn_radiation_type MoK\a
_diffrn_radiation_wavelength 0.71073
_diffrn_reflns_av_R_equivalents 0.0502
_diffrn_reflns_av_unetI/netI 0.0339
_diffrn_reflns_Laue_measured_fraction_full 1.000
_diffrn_reflns_Laue_measured_fraction_max 0.998
_diffrn_reflns_limit_h_max 13
_diffrn_reflns_limit_h_min -13
_diffrn_reflns_limit_k_max 18
_diffrn_reflns_limit_k_min -18
_diffrn_reflns_limit_l_max 21
_diffrn_reflns_limit_l_min -20
_diffrn_reflns_number 16423
_diffrn_reflns_point_group_measured_fraction_full 1.000
_diffrn_reflns_point_group_measured_fraction_max 0.998
_diffrn_reflns_theta_full 25.242
_diffrn_reflns_theta_max 26.404
_diffrn_reflns_theta_min 2.345
_diffrn_source 'sealed tube'
_exptl_absorpt_coefficient_mu 4.941
_exptl_absorpt_correction_T_max 1.0000
_exptl_absorpt_correction_T_min 0.8128
_exptl_absorpt_correction_type multi-scan
_exptl_absorpt_process_details 'SADABS Version 2.05 (Bruker, 2001)'
_exptl_crystal_colour purple
_exptl_crystal_density_diffrn 2.732
_exptl_crystal_description 'irregular fragment'
_exptl_crystal_F_000 2160
_exptl_crystal_size_max 0.120
_exptl_crystal_size_mid 0.100
_exptl_crystal_size_min 0.050
_refine_diff_density_max 1.546
_refine_diff_density_min -2.200
_refine_diff_density_rms 0.196
_refine_ls_extinction_method none
_refine_ls_goodness_of_fit_ref 1.360
_refine_ls_hydrogen_treatment refall
_refine_ls_matrix_type full
_refine_ls_number_parameters 216
_refine_ls_number_reflns 2867
_refine_ls_number_restraints 0
_refine_ls_restrained_S_all 1.360
_refine_ls_R_factor_all 0.0484
_refine_ls_R_factor_gt 0.0456
_refine_ls_shift/su_max 0.000
_refine_ls_shift/su_mean 0.000
_refine_ls_structure_factor_coef Fsqd
_refine_ls_weighting_details 'w=1/[\s^2^(Fo^2^)+83.3190P] where P=(Fo^2^+2Fc^2^)/3'
_refine_ls_weighting_scheme calc
_refine_ls_wR_factor_gt 0.0945
_refine_ls_wR_factor_ref 0.0955
_reflns_number_gt 2719
_reflns_number_total 2867
_reflns_threshold_expression 'I > 2\s(I)'
_cod_data_source_file cg500888u_si_002.cif
_cod_data_source_block da1067bs
_cod_depositor_comments 'Adding full bibliography for 4511803--4511805.cif.'
_cod_database_code 4511803
_shelx_space_group_comment
; 
The symmetry employed for this shelxl refinement is uniquely defined 
by the following loop, which should always be used as a source of 
symmetry information in preference to the above space-group names. 
They are only intended as comments. 
;
_shelx_estimated_absorpt_t_min 0.589
_shelx_estimated_absorpt_t_max 0.790
_shelxl_version_number 2013-4

loop_
_space_group_symop_operation_xyz
'x, y, z'
'-x, y, -z+1/2'
'x+1/2, y+1/2, z'
'-x+1/2, y+1/2, -z+1/2'
'-x, -y, -z'
'x, -y, z-1/2'
'-x+1/2, -y+1/2, -z'
'x+1/2, -y+1/2, z-1/2'

loop_
_atom_site_label
_atom_site_type_symbol
_atom_site_fract_x
_atom_site_fract_y
_atom_site_fract_z
_atom_site_U_iso_or_equiv
_atom_site_adp_type
_atom_site_occupancy
_atom_site_site_symmetry_order
_atom_site_calc_flag
_atom_site_refinement_flags_posn
_atom_site_refinement_flags_adp
_atom_site_refinement_flags_occupancy
_atom_site_disorder_assembly
_atom_site_disorder_group
Ba1 Ba 0.0000 0.22059(4) 0.2500 0.01160(16) Uani 1 2 d S T P . .
Ba2 Ba 0.17907(4) 0.02779(3) 0.44326(3) 0.00973(13) Uani 1 1 d . . . . .
V1 V 0.19038(12) 0.40854(9) 0.34275(7) 0.0098(3) Uani 1 1 d . . . . .
O1 O 0.0086(5) 0.3762(3) 0.3411(3) 0.0104(11) Uani 1 1 d . . . . .
O2 O -0.1596(5) 0.4006(4) 0.3995(3) 0.0153(12) Uani 1 1 d . . . . .
O3 O 0.1239(5) 0.5125(3) 0.4129(3) 0.0145(12) Uani 1 1 d . . . . .
O4 O -0.0616(5) 0.5671(4) 0.4351(3) 0.0147(12) Uani 1 1 d . . . . .
O5 O 0.0265(5) 0.0741(4) 0.1642(3) 0.0200(13) Uani 1 1 d . . . . .
O6 O 0.1455(5) -0.0315(4) 0.1254(3) 0.0145(12) Uani 1 1 d . . . . .
O7 O 0.2177(6) 0.1065(4) 0.2884(3) 0.0203(13) Uani 1 1 d . . . . .
O8 O 0.3318(5) 0.0044(4) 0.2391(3) 0.0142(12) Uani 1 1 d . . . . .
O9 O 0.2326(5) 0.3473(4) 0.4464(3) 0.0120(11) Uani 1 1 d . . . . .
O10 O 0.1565(5) 0.2121(3) 0.4141(3) 0.0121(11) Uani 1 1 d . . . . .
O11 O 0.2192(5) 0.3288(4) 0.2862(3) 0.0148(12) Uani 1 1 d . . . . .
O12 O 0.0498(6) -0.1130(4) 0.4994(4) 0.0171(13) Uani 1 1 d . . . . .
H12A H 0.025(10) -0.145(7) 0.463(6) 0.03(3) Uiso 1 1 d . . . . .
H12B H 0.090(10) -0.139(7) 0.531(6) 0.02(3) Uiso 1 1 d . . . . .
O13 O 0.0964(6) -0.1037(5) 0.3148(4) 0.0322(17) Uani 1 1 d . . . . .
O14A O 0.1815(12) 0.2199(8) 0.1324(10) 0.019(4) Uiso 0.54(4) 1 d . . P A 1
O14B O 0.2069(16) 0.2167(10) 0.0989(13) 0.027(5) Uiso 0.46(4) 1 d . . P A 2
C1 C -0.0568(7) 0.4215(5) 0.3824(4) 0.0102(15) Uani 1 1 d . . . . .
C2 C 0.0051(7) 0.5100(5) 0.4127(4) 0.0133(16) Uani 1 1 d . . . . .
C3 C 0.1249(7) 0.0313(5) 0.1713(5) 0.0146(16) Uani 1 1 d . . . . .
C4 C 0.2334(8) 0.0502(5) 0.2399(5) 0.0146(17) Uani 1 1 d . . . . .
C5 C 0.2161(7) 0.2656(5) 0.4592(4) 0.0104(15) Uani 1 1 d . . . . .
O15A O 0.4507(14) 0.2444(9) 0.3835(8) 0.030(4) Uiso 0.53(2) 1 d . . P B 1
O15B O 0.5296(16) 0.2315(10) 0.4121(9) 0.030(5) Uiso 0.47(2) 1 d . . P B 2
O16 O 0.4336(15) 0.1883(11) 0.2483(10) 0.050(4) Uiso 0.5 1 d . . P C -1

loop_
_atom_site_aniso_label
_atom_site_aniso_U_11
_atom_site_aniso_U_22
_atom_site_aniso_U_33
_atom_site_aniso_U_23
_atom_site_aniso_U_13
_atom_site_aniso_U_12
Ba1 0.0144(3) 0.0073(3) 0.0122(3) 0.000 -0.0006(2) 0.000
Ba2 0.0095(2) 0.0087(2) 0.0108(2) -0.00029(17) 0.00117(16) 0.00004(17)
V1 0.0094(6) 0.0096(6) 0.0103(6) 0.0010(5) 0.0012(5) -0.0006(5)
O1 0.010(3) 0.009(3) 0.013(3) -0.002(2) 0.004(2) -0.001(2)
O2 0.011(3) 0.015(3) 0.020(3) -0.005(2) 0.003(2) -0.002(2)
O3 0.020(3) 0.009(3) 0.016(3) -0.002(2) 0.006(2) -0.002(2)
O4 0.014(3) 0.014(3) 0.017(3) -0.003(2) 0.003(2) 0.000(2)
O5 0.014(3) 0.025(3) 0.019(3) -0.010(3) -0.003(2) 0.006(3)
O6 0.011(3) 0.018(3) 0.014(3) -0.002(2) 0.002(2) 0.006(2)
O7 0.019(3) 0.025(3) 0.016(3) -0.011(3) 0.001(2) 0.009(3)
O8 0.010(3) 0.018(3) 0.015(3) -0.001(2) 0.002(2) 0.004(2)
O9 0.014(3) 0.011(3) 0.010(3) 0.001(2) 0.000(2) -0.001(2)
O10 0.015(3) 0.011(3) 0.011(3) 0.000(2) 0.003(2) -0.001(2)
O11 0.013(3) 0.017(3) 0.014(3) -0.001(2) 0.002(2) -0.003(2)
O12 0.022(3) 0.011(3) 0.018(3) -0.001(3) 0.005(3) 0.001(3)
O13 0.024(4) 0.053(5) 0.020(3) 0.010(3) 0.006(3) 0.014(3)
C1 0.012(4) 0.010(4) 0.008(3) 0.003(3) 0.000(3) 0.005(3)
C2 0.014(4) 0.014(4) 0.011(4) 0.003(3) -0.001(3) 0.003(3)
C3 0.014(4) 0.014(4) 0.014(4) -0.005(3) -0.002(3) 0.003(3)
C4 0.017(4) 0.014(4) 0.013(4) -0.002(3) 0.001(3) 0.000(3)
C5 0.014(4) 0.008(4) 0.010(4) 0.002(3) 0.003(3) 0.003(3)

loop_
_atom_type_symbol
_atom_type_description
_atom_type_scat_dispersion_real
_atom_type_scat_dispersion_imag
_atom_type_scat_source
C C 0.0033 0.0016 'International Tables Vol C Tables 4.2.6.8 and 6.1.1.4'
H H 0.0000 0.0000 'International Tables Vol C Tables 4.2.6.8 and 6.1.1.4'
Ba Ba -0.3244 2.2819 'International Tables Vol C Tables 4.2.6.8 and 6.1.1.4'
O O 0.0106 0.0060 'International Tables Vol C Tables 4.2.6.8 and 6.1.1.4'
V V 0.3005 0.5294 'International Tables Vol C Tables 4.2.6.8 and 6.1.1.4'

loop_
_geom_angle_atom_site_label_1
_geom_angle_atom_site_label_2
_geom_angle_atom_site_label_3
_geom_angle
_geom_angle_site_symmetry_1
_geom_angle_site_symmetry_3
O5 Ba1 O5 70.1(3) 2 .
O5 Ba1 O1 111.97(17) 2 .
O5 Ba1 O1 172.18(16) . .
O5 Ba1 O1 172.18(16) 2 2
O5 Ba1 O1 111.97(17) . 2
O1 Ba1 O1 67.1(2) . 2
O5 Ba1 O11 120.49(16) 2 .
O5 Ba1 O11 115.89(17) . .
O1 Ba1 O11 56.38(15) . .
O1 Ba1 O11 65.97(15) 2 .
O5 Ba1 O11 115.89(17) 2 2
O5 Ba1 O11 120.49(16) . 2
O1 Ba1 O11 65.97(15) . 2
O1 Ba1 O11 56.38(15) 2 2
O11 Ba1 O11 109.6(2) . 2
O5 Ba1 O7 58.90(16) 2 2
O5 Ba1 O7 62.39(18) . 2
O1 Ba1 O7 125.33(16) . 2
O1 Ba1 O7 114.79(15) 2 2
O11 Ba1 O7 178.23(17) . 2
O11 Ba1 O7 71.97(17) 2 2
O5 Ba1 O7 62.39(18) 2 .
O5 Ba1 O7 58.90(16) . .
O1 Ba1 O7 114.79(15) . .
O1 Ba1 O7 125.34(16) 2 .
O11 Ba1 O7 71.97(17) . .
O11 Ba1 O7 178.23(17) 2 .
O7 Ba1 O7 106.5(2) 2 .
O5 Ba1 O14A 120.0(3) 2 .
O5 Ba1 O14A 59.6(3) . .
O1 Ba1 O14A 114.3(2) . .
O1 Ba1 O14A 66.1(2) 2 .
O11 Ba1 O14A 63.6(2) . .
O11 Ba1 O14A 116.7(2) 2 .
O7 Ba1 O14A 115.1(3) 2 .
O7 Ba1 O14A 64.7(2) . .
O5 Ba1 O14A 59.6(3) 2 2
O5 Ba1 O14A 120.0(3) . 2
O1 Ba1 O14A 66.1(2) . 2
O1 Ba1 O14A 114.3(2) 2 2
O11 Ba1 O14A 116.7(2) . 2
O11 Ba1 O14A 63.6(2) 2 2
O7 Ba1 O14A 64.7(2) 2 2
O7 Ba1 O14A 115.1(3) . 2
O14A Ba1 O14A 179.6(4) . 2
O5 Ba1 O10 112.61(16) 2 2
O5 Ba1 O10 63.05(16) . 2
O1 Ba1 O10 121.05(15) . 2
O1 Ba1 O10 63.53(15) 2 2
O11 Ba1 O10 122.37(15) . 2
O11 Ba1 O10 60.85(15) 2 2
O7 Ba1 O10 57.50(15) 2 2
O7 Ba1 O10 119.15(15) . 2
O14A Ba1 O10 71.9(2) . 2
O14A Ba1 O10 108.1(2) 2 2
O5 Ba1 O10 63.05(16) 2 .
O5 Ba1 O10 112.61(16) . .
O1 Ba1 O10 63.53(15) . .
O1 Ba1 O10 121.05(15) 2 .
O11 Ba1 O10 60.85(15) . .
O11 Ba1 O10 122.38(15) 2 .
O7 Ba1 O10 119.15(15) 2 .
O7 Ba1 O10 57.50(15) . .
O14A Ba1 O10 108.1(2) . .
O14A Ba1 O10 71.9(2) 2 .
O10 Ba1 O10 175.2(2) 2 .
O5 Ba1 C3 68.03(19) 2 .
O5 Ba1 C3 16.94(17) . .
O1 Ba1 C3 155.83(16) . .
O1 Ba1 C3 116.26(17) 2 .
O11 Ba1 C3 101.74(17) . .
O11 Ba1 C3 137.17(17) 2 .
O7 Ba1 C3 76.49(18) 2 .
O7 Ba1 C3 42.34(17) . .
O14A Ba1 C3 54.2(3) . .
O14A Ba1 C3 125.4(3) 2 .
O10 Ba1 C3 77.97(16) 2 .
O10 Ba1 C3 98.06(16) . .
O5 Ba1 C3 16.94(17) 2 2
O5 Ba1 C3 68.03(19) . 2
O1 Ba1 C3 116.26(17) . 2
O1 Ba1 C3 155.83(16) 2 2
O11 Ba1 C3 137.17(17) . 2
O11 Ba1 C3 101.74(17) 2 2
O7 Ba1 C3 42.34(17) 2 2
O7 Ba1 C3 76.49(18) . 2
O14A Ba1 C3 125.4(3) . 2
O14A Ba1 C3 54.2(3) 2 2
O10 Ba1 C3 98.06(16) 2 2
O10 Ba1 C3 77.97(16) . 2
C3 Ba1 C3 71.3(3) . 2
O5 Ba1 C4 64.93(19) 2 .
O5 Ba1 C4 41.76(17) . .
O1 Ba1 C4 131.49(16) . .
O1 Ba1 C4 121.89(17) 2 .
O11 Ba1 C4 82.65(17) . .
O11 Ba1 C4 162.07(17) 2 .
O7 Ba1 C4 95.63(18) 2 .
O7 Ba1 C4 17.59(17) . .
O14A Ba1 C4 56.1(3) . .
O14A Ba1 C4 123.5(3) 2 .
O10 Ba1 C4 101.71(16) 2 .
O10 Ba1 C4 74.76(16) . .
C3 Ba1 C4 24.95(17) . .
C3 Ba1 C4 75.27(19) 2 .
O5 Ba1 C4 41.76(17) 2 2
O5 Ba1 C4 64.93(19) . 2
O1 Ba1 C4 121.89(17) . 2
O1 Ba1 C4 131.49(16) 2 2
O11 Ba1 C4 162.07(17) . 2
O11 Ba1 C4 82.65(17) 2 2
O7 Ba1 C4 17.59(17) 2 2
O7 Ba1 C4 95.63(18) . 2
O14A Ba1 C4 123.5(3) . 2
O14A Ba1 C4 56.1(3) 2 2
O10 Ba1 C4 74.76(16) 2 2
O10 Ba1 C4 101.70(16) . 2
C3 Ba1 C4 75.27(19) . 2
C3 Ba1 C4 24.95(17) 2 2
C4 Ba1 C4 88.8(3) . 2
O5 Ba1 O14B 120.2(3) 2 .
O5 Ba1 O14B 58.0(3) . .
O1 Ba1 O14B 116.1(3) . .
O1 Ba1 O14B 65.6(3) 2 .
O11 Ba1 O14B 66.3(3) . .
O11 Ba1 O14B 114.9(3) 2 .
O7 Ba1 O14B 112.4(3) 2 .
O7 Ba1 O14B 66.4(3) . .
O10 Ba1 O14B 69.0(3) 2 .
O10 Ba1 O14B 110.9(3) . .
C3 Ba1 O14B 53.5(3) . .
C3 Ba1 O14B 124.6(3) 2 .
C4 Ba1 O14B 57.0(3) . .
C4 Ba1 O14B 121.4(3) 2 .
O5 Ba1 O14B 58.0(3) 2 2
O5 Ba1 O14B 120.2(3) . 2
O1 Ba1 O14B 65.6(3) . 2
O1 Ba1 O14B 116.1(3) 2 2
O11 Ba1 O14B 114.9(3) . 2
O11 Ba1 O14B 66.3(3) 2 2
O7 Ba1 O14B 66.4(3) 2 2
O7 Ba1 O14B 112.4(3) . 2
O10 Ba1 O14B 110.9(3) 2 2
O10 Ba1 O14B 69.0(3) . 2
C3 Ba1 O14B 124.6(3) . 2
C3 Ba1 O14B 53.5(3) 2 2
C4 Ba1 O14B 121.4(3) . 2
C4 Ba1 O14B 57.0(3) 2 2
O14B Ba1 O14B 178.2(5) . 2
O5 Ba1 V1 119.40(13) 2 .
O5 Ba1 V1 140.04(13) . .
O1 Ba1 V1 32.18(11) . .
O1 Ba1 V1 64.30(11) 2 .
O11 Ba1 V1 24.25(11) . .
O11 Ba1 V1 91.52(12) 2 .
O7 Ba1 V1 157.44(13) 2 .
O7 Ba1 V1 89.75(12) . .
O14A Ba1 V1 85.8(2) . .
O14A Ba1 V1 94.5(2) 2 .
O10 Ba1 V1 127.80(10) 2 .
O10 Ba1 V1 56.75(10) . .
C3 Ba1 V1 125.13(13) . .
C3 Ba1 V1 132.26(13) 2 .
C4 Ba1 V1 103.60(13) . .
C4 Ba1 V1 149.53(13) 2 .
O14B Ba1 V1 88.2(2) . .
O14B Ba1 V1 93.2(2) 2 .
O5 Ba1 V1 140.04(13) 2 2
O5 Ba1 V1 119.40(13) . 2
O1 Ba1 V1 64.30(11) . 2
O1 Ba1 V1 32.18(11) 2 2
O11 Ba1 V1 91.52(12) . 2
O11 Ba1 V1 24.25(11) 2 2
O7 Ba1 V1 89.75(12) 2 2
O7 Ba1 V1 157.44(13) . 2
O14A Ba1 V1 94.5(2) . 2
O14A Ba1 V1 85.8(2) 2 2
O10 Ba1 V1 56.75(10) 2 2
O10 Ba1 V1 127.80(10) . 2
C3 Ba1 V1 132.26(13) . 2
C3 Ba1 V1 125.13(13) 2 2
C4 Ba1 V1 149.53(13) . 2
C4 Ba1 V1 103.60(13) 2 2
O14B Ba1 V1 93.2(2) . 2
O14B Ba1 V1 88.2(2) 2 2
V1 Ba1 V1 79.68(4) . 2
O5 Ba2 O9 116.32(17) 2 7_556
O5 Ba2 O2 117.43(18) 2 3_545
O9 Ba2 O2 120.72(16) 7_556 3_545
O5 Ba2 O12 92.54(19) 2 .
O9 Ba2 O12 114.70(18) 7_556 .
O2 Ba2 O12 85.94(17) 3_545 .
O5 Ba2 O10 65.82(17) 2 .
O9 Ba2 O10 56.95(15) 7_556 .
O2 Ba2 O10 132.33(16) 3_545 .
O12 Ba2 O10 141.08(17) . .
O5 Ba2 O4 126.29(17) 2 3_545
O9 Ba2 O4 70.39(16) 7_556 3_545
O2 Ba2 O4 58.71(16) 3_545 3_545
O12 Ba2 O4 135.45(18) . 3_545
O10 Ba2 O4 80.87(16) . 3_545
O5 Ba2 O13 63.95(18) 2 .
O9 Ba2 O13 175.61(17) 7_556 .
O2 Ba2 O13 57.21(17) 3_545 .
O12 Ba2 O13 69.47(19) . .
O10 Ba2 O13 120.94(17) . .
O4 Ba2 O13 105.76(17) 3_545 .
O5 Ba2 O7 60.40(16) 2 .
O9 Ba2 O7 105.23(16) 7_556 .
O2 Ba2 O7 81.44(16) 3_545 .
O12 Ba2 O7 139.01(18) . .
O10 Ba2 O7 58.30(15) . .
O4 Ba2 O7 66.43(16) 3_545 .
O13 Ba2 O7 70.92(17) . .
O5 Ba2 O3 168.56(17) 2 7_556
O9 Ba2 O3 57.13(15) 7_556 7_556
O2 Ba2 O3 72.90(15) 3_545 7_556
O12 Ba2 O3 83.01(18) . 7_556
O10 Ba2 O3 111.68(15) . 7_556
O4 Ba2 O3 62.37(15) 3_545 7_556
O13 Ba2 O3 123.40(16) . 7_556
O7 Ba2 O3 128.80(15) . 7_556
O5 Ba2 O12 61.06(19) 2 5_556
O9 Ba2 O12 71.76(17) 7_556 5_556
O2 Ba2 O12 160.79(16) 3_545 5_556
O12 Ba2 O12 75.17(19) . 5_556
O10 Ba2 O12 66.11(16) . 5_556
O4 Ba2 O12 139.26(16) 3_545 5_556
O13 Ba2 O12 111.34(18) . 5_556
O7 Ba2 O12 110.60(17) . 5_556
O3 Ba2 O12 107.54(17) 7_556 5_556
O5 Ba2 O6 117.03(16) 2 6_556
O9 Ba2 O6 52.40(15) 7_556 6_556
O2 Ba2 O6 116.87(16) 3_545 6_556
O12 Ba2 O6 62.31(17) . 6_556
O10 Ba2 O6 97.82(15) . 6_556
O4 Ba2 O6 107.90(14) 3_545 6_556
O13 Ba2 O6 131.78(16) . 6_556
O7 Ba2 O6 155.64(15) . 6_556
O3 Ba2 O6 51.62(14) 7_556 6_556
O12 Ba2 O6 57.04(17) 5_556 6_556
O5 Ba2 V1 135.55(14) 2 7_556
O9 Ba2 V1 29.66(11) 7_556 7_556
O2 Ba2 V1 106.99(12) 3_545 7_556
O12 Ba2 V1 88.83(15) . 7_556
O10 Ba2 V1 86.06(11) . 7_556
O4 Ba2 V1 78.10(11) 3_545 7_556
O13 Ba2 V1 152.96(13) . 7_556
O7 Ba2 V1 132.16(12) . 7_556
O3 Ba2 V1 34.28(10) 7_556 7_556
O12 Ba2 V1 76.54(14) 5_556 7_556
O6 Ba2 V1 30.70(10) 6_556 7_556
O11 V1 O6 105.3(3) . 4
O11 V1 O1 95.1(2) . .
O6 V1 O1 159.2(2) 4 .
O11 V1 O9 99.1(3) . .
O6 V1 O9 84.5(2) 4 .
O1 V1 O9 88.6(2) . .
O11 V1 O8 97.3(3) . 4
O6 V1 O8 82.0(2) 4 4
O1 V1 O8 99.5(2) . 4
O9 V1 O8 161.1(2) . 4
O11 V1 O3 172.1(3) . .
O6 V1 O3 82.4(2) 4 .
O1 V1 O3 77.3(2) . .
O9 V1 O3 83.3(2) . .
O8 V1 O3 81.9(2) 4 .
O11 V1 Ba1 46.31(19) . .
O6 V1 Ba1 150.97(18) 4 .
O1 V1 Ba1 48.90(15) . .
O9 V1 Ba1 93.37(16) . .
O8 V1 Ba1 104.86(16) 4 .
O3 V1 Ba1 126.21(15) . .
O11 V1 Ba2 133.8(2) . 7_556
O6 V1 Ba2 56.73(16) 4 7_556
O1 V1 Ba2 105.85(15) . 7_556
O9 V1 Ba2 42.62(15) . 7_556
O8 V1 Ba2 118.44(16) 4 7_556
O3 V1 Ba2 52.00(15) . 7_556
Ba1 V1 Ba2 133.92(4) . 7_556
C1 O1 V1 118.7(5) . .
C1 O1 Ba1 142.0(5) . .
V1 O1 Ba1 98.9(2) . .
C1 O2 Ba2 120.5(5) . 3_455
C1 O2 Ba1 63.9(4) . .
Ba2 O2 Ba1 158.59(19) 3_455 .
C2 O3 V1 113.2(5) . .
C2 O3 Ba2 123.6(5) . 7_556
V1 O3 Ba2 93.73(19) . 7_556
C2 O4 Ba2 119.1(5) . 3_455
C3 O5 Ba1 122.9(5) . .
C3 O5 Ba2 121.0(5) . 2
Ba1 O5 Ba2 116.1(2) . 2
C3 O6 V1 113.9(5) . 4_545
C3 O6 Ba2 130.5(5) . 6
V1 O6 Ba2 92.57(19) 4_545 6
V1 O6 Ba1 125.7(2) 4_545 .
Ba2 O6 Ba1 121.54(15) 6 .
C4 O7 Ba1 117.0(5) . .
C4 O7 Ba2 112.6(5) . .
Ba1 O7 Ba2 102.61(17) . .
C4 O8 V1 113.7(5) . 4_545
C4 O8 Ba1 145.6(5) . 3_545
V1 O8 Ba1 50.39(13) 4_545 3_545
V1 O8 Ba1 120.74(19) 4_545 .
Ba1 O8 Ba1 154.44(13) 3_545 .
C5 O9 V1 125.9(5) . .
C5 O9 Ba2 126.3(5) . 7_556
V1 O9 Ba2 107.7(2) . 7_556
C5 O9 Ba1 68.0(4) . .
V1 O9 Ba1 59.03(13) . .
Ba2 O9 Ba1 160.45(18) 7_556 .
C5 O10 Ba2 121.1(5) . .
C5 O10 Ba1 135.3(5) . .
Ba2 O10 Ba1 102.94(16) . .
V1 O11 Ba1 109.4(3) . .
Ba2 O12 Ba2 104.83(19) . 5_556
Ba2 O12 Ba1 135.6(2) . 5_556
Ba2 O12 Ba1 68.58(12) 5_556 5_556
Ba2 O12 H12A 108(7) . .
Ba2 O12 H12A 109(7) 5_556 .
Ba1 O12 H12A 116(7) 5_556 .
Ba2 O12 H12B 114(8) . .
Ba2 O12 H12B 112(8) 5_556 .
H12A O12 H12B 109(10) . .
O2 C1 O1 126.1(7) . .
O2 C1 C2 119.5(7) . .
O1 C1 C2 114.3(7) . .
O2 C1 Ba1 99.8(5) . .
C2 C1 Ba1 140.6(5) . .
O4 C2 O3 127.7(8) . .
O4 C2 C1 118.8(7) . .
O3 C2 C1 113.5(7) . .
O5 C3 O6 124.3(7) . .
O5 C3 C4 120.2(7) . .
O6 C3 C4 115.5(7) . .
O6 C3 Ba1 163.1(5) . .
C4 C3 Ba1 80.6(4) . .
O7 C4 O8 126.7(8) . .
O7 C4 C3 119.0(7) . .
O8 C4 C3 114.3(7) . .
O7 C4 Ba1 45.4(4) . .
O8 C4 Ba1 167.6(6) . .
C3 C4 Ba1 74.5(4) . .
O10 C5 O9 127.1(7) . .
O10 C5 C5 119.5(8) . 7_556
O9 C5 C5 113.3(8) . 7_556
O9 C5 Ba1 94.9(4) . .
C5 C5 Ba1 151.8(7) 7_556 .

loop_
_geom_bond_atom_site_label_1
_geom_bond_atom_site_label_2
_geom_bond_distance
_geom_bond_site_symmetry_2
Ba1 O5 2.719(6) 2
Ba1 O5 2.720(6) .
Ba1 O1 2.839(5) .
Ba1 O1 2.839(5) 2
Ba1 O11 2.854(5) .
Ba1 O11 2.854(5) 2
Ba1 O7 2.897(6) 2
Ba1 O7 2.897(6) .
Ba1 O14A 3.042(18) .
Ba1 O14A 3.042(18) 2
Ba1 O10 3.063(5) 2
Ba1 O10 3.063(5) .
Ba1 O14B 3.70(2) .
Ba1 O14B 3.70(2) 2
Ba2 O5 2.736(6) 2
Ba2 O9 2.752(5) 7_556
Ba2 O2 2.782(6) 3_545
Ba2 O12 2.809(6) .
Ba2 O10 2.851(5) .
Ba2 O4 2.871(6) 3_545
Ba2 O13 3.017(8) .
Ba2 O7 3.032(6) .
Ba2 O3 3.057(6) 7_556
Ba2 O12 3.082(6) 5_556
Ba2 O6 3.240(5) 6_556
V1 O11 1.621(6) .
V1 O6 1.979(5) 4
V1 O1 2.007(5) .
V1 O9 2.011(5) .
V1 O8 2.022(6) 4
V1 O3 2.185(6) .
O1 C1 1.282(9) .
O2 C1 1.229(9) .
O2 Ba2 2.782(6) 3_455
O3 C2 1.275(10) .
O3 Ba2 3.057(6) 7_556
O4 C2 1.228(10) .
O4 Ba2 2.871(6) 3_455
O5 C3 1.229(10) .
O5 Ba2 2.736(6) 2
O6 C3 1.286(9) .
O6 V1 1.979(5) 4_545
O6 Ba2 3.240(5) 6
O7 C4 1.231(10) .
O8 C4 1.266(10) .
O8 V1 2.022(6) 4_545
O9 C5 1.279(9) .
O9 Ba2 2.752(5) 7_556
O10 C5 1.232(9) .
O12 Ba2 3.082(6) 5_556
O12 H12A 0.81(11) .
O12 H12B 0.76(11) .
C1 C2 1.554(11) .
C3 C4 1.550(11) .
C5 C5 1.558(14) 7_556

loop_
_geom_hbond_atom_site_label_D
_geom_hbond_atom_site_label_H
_geom_hbond_atom_site_label_A
_geom_hbond_distance_DH
_geom_hbond_distance_HA
_geom_hbond_distance_DA
_geom_hbond_angle_DHA
_geom_hbond_site_symmetry_A
O12 H12B O14B 0.76(11) 1.96(11) 2.712(17) 170(11) 6_556
O12 H12A O15B 0.81(11) 2.07(11) 2.797(16) 148(10) 3_445

loop_
_geom_torsion_atom_site_label_1
_geom_torsion_atom_site_label_2
_geom_torsion_atom_site_label_3
_geom_torsion_atom_site_label_4
_geom_torsion
_geom_torsion_site_symmetry_1
_geom_torsion_site_symmetry_4
O6 V1 O11 Ba1 172.7(2) 4 .
O1 V1 O11 Ba1 -3.4(3) . .
O9 V1 O11 Ba1 86.0(2) . .
O8 V1 O11 Ba1 -103.7(2) 4 .
Ba2 V1 O11 Ba1 114.4(2) 7_556 .
Ba2 O2 C1 O1 -158.6(6) 3_455 .
Ba1 O2 C1 O1 -2.5(6) . .
Ba2 O2 C1 C2 22.1(9) 3_455 .
Ba1 O2 C1 C2 178.3(8) . .
Ba2 O2 C1 Ba1 -156.1(3) 3_455 .
V1 O1 C1 O2 -165.0(6) . .
Ba1 O1 C1 O2 5.6(13) . .
V1 O1 C1 C2 14.2(8) . .
Ba1 O1 C1 C2 -175.2(5) . .
V1 O1 C1 Ba1 -170.6(10) . .
Ba2 O4 C2 O3 -172.3(6) 3_455 .
Ba2 O4 C2 C1 5.6(9) 3_455 .
V1 O3 C2 O4 -166.6(7) . .
Ba2 O3 C2 O4 81.8(9) 7_556 .
V1 O3 C2 C1 15.5(8) . .
Ba2 O3 C2 C1 -96.2(6) 7_556 .
O2 C1 C2 O4 -18.9(11) . .
O1 C1 C2 O4 161.8(7) . .
Ba1 C1 C2 O4 158.4(5) . .
O2 C1 C2 O3 159.3(7) . .
O1 C1 C2 O3 -20.0(9) . .
Ba1 C1 C2 O3 -23.4(10) . .
Ba1 O5 C3 O6 -171.2(6) . .
Ba2 O5 C3 O6 7.5(12) 2 .
Ba1 O5 C3 C4 10.1(11) . .
Ba2 O5 C3 C4 -171.3(5) 2 .
Ba2 O5 C3 Ba1 178.6(9) 2 .
V1 O6 C3 O5 -176.5(7) 4_545 .
Ba2 O6 C3 O5 67.3(11) 6 .
Ba1 O6 C3 O5 19.9(13) . .
V1 O6 C3 C4 2.3(9) 4_545 .
Ba2 O6 C3 C4 -113.9(7) 6 .
Ba1 O6 C3 C4 -161(2) . .
V1 O6 C3 Ba1 163.6(17) 4_545 .
Ba2 O6 C3 Ba1 47(2) 6 .
Ba1 O7 C4 O8 167.3(7) . .
Ba2 O7 C4 O8 -74.2(10) . .
Ba1 O7 C4 C3 -12.2(10) . .
Ba2 O7 C4 C3 106.4(7) . .
Ba2 O7 C4 Ba1 118.6(6) . .
V1 O8 C4 O7 172.4(7) 4_545 .
Ba1 O8 C4 O7 118.7(9) 3_545 .
Ba1 O8 C4 O7 -47(2) . .
V1 O8 C4 C3 -8.0(9) 4_545 .
Ba1 O8 C4 C3 -61.8(11) 3_545 .
Ba1 O8 C4 C3 133(3) . .
V1 O8 C4 Ba1 -141(2) 4_545 .
Ba1 O8 C4 Ba1 165.3(19) 3_545 .
O5 C3 C4 O7 2.4(13) . .
O6 C3 C4 O7 -176.4(8) . .
Ba1 C3 C4 O7 9.0(7) . .
O5 C3 C4 O8 -177.2(8) . .
O6 C3 C4 O8 4.0(11) . .
Ba1 C3 C4 O8 -170.6(7) . .
O5 C3 C4 Ba1 -6.6(7) . .
O6 C3 C4 Ba1 174.6(7) . .
Ba2 O10 C5 O9 166.4(6) . .
Ba1 O10 C5 O9 -2.4(13) . .
Ba2 O10 C5 C5 -12.1(11) . 7_556
Ba1 O10 C5 C5 179.2(5) . 7_556
Ba2 O10 C5 Ba1 168.8(9) . .
V1 O9 C5 O10 -10.8(12) . .
Ba2 O9 C5 O10 166.0(6) 7_556 .
Ba1 O9 C5 O10 1.3(7) . .
V1 O9 C5 C5 167.7(6) . 7_556
Ba2 O9 C5 C5 -15.5(11) 7_556 7_556
Ba1 O9 C5 C5 179.8(9) . 7_556
V1 O9 C5 Ba1 -12.1(5) . .
Ba2 O9 C5 Ba1 164.7(3) 7_556 .
